data_4029159
loop_
_publ_author_name
'Li, Jiang-Tao'
'Wang, Li-Xia'
'Wang, De-Xian'
'Zhao, Liang'
'Wang, Mei-Xiang'

_publ_section_title
;
 Synthesis, Resolution, Structure, and Racemization of Inherently Chiral
 1,3-Alternate Azacalix[4]pyrimidines: Quantification of Conformation
 Mobility.
;
_journal_issue 5
_journal_name_full 'The Journal of organic chemistry'
_journal_page_first 2178
_journal_page_last 2188
_journal_paper_doi 10.1021/jo500054v
_journal_volume 79
_journal_year 2014
_chemical_formula_moiety 'C20 H18 Br F N12'
_chemical_formula_sum 'C20 H18 Br F N12'
_chemical_formula_weight 525.37
_chemical_name_systematic
; 
 ? 
;
_space_group_IT_number 14
_symmetry_cell_setting monoclinic
_symmetry_space_group_name_Hall '-P 2ybc'
_symmetry_space_group_name_H-M 'P 1 21/c 1'
_atom_sites_solution_hydrogens geom
_atom_sites_solution_primary direct
_atom_sites_solution_secondary difmap
_audit_creation_method SHELXL-97
_cell_angle_alpha 90.00
_cell_angle_beta 123.80(2)
_cell_angle_gamma 90.00
_cell_formula_units_Z 4
_cell_length_a 11.842(2)
_cell_length_b 10.406(2)
_cell_length_c 20.383(6)
_cell_measurement_reflns_used 7125
_cell_measurement_temperature 100(2)
_cell_measurement_theta_max 27.4665
_cell_measurement_theta_min 1.2022
_cell_volume 2087.2(9)
_computing_cell_refinement 'CrystalClear (Rigaku Inc., 2008)'
_computing_data_collection 'CrystalClear (Rigaku Inc., 2008)'
_computing_data_reduction 'CrystalClear (Rigaku Inc., 2008)'
_computing_molecular_graphics
;
 Mercury: visualization and analysis of crystal structures, C. F. Macrae,
 P. R. Edgington, P. McCabe, E. Pidcock, G. P. Shields, R. Taylor,
 M. Towler and J. van de Streek, J. Appl. Cryst., 39, 453-457, 2006.
;
_computing_publication_material 'SHELX-97 (Sheldrick, 2008)'
_computing_structure_refinement 'SHELX-97 (Sheldrick, 2008)'
_computing_structure_solution 'SHELX-97 (Sheldrick, 2008)'
_diffrn_ambient_temperature 100(2)
_diffrn_detector_area_resol_mean 28.5714
_diffrn_measured_fraction_theta_full 0.996
_diffrn_measured_fraction_theta_max 0.996
_diffrn_measurement_device_type 'MM007HF + CCD (Saturn724+)'
_diffrn_measurement_method '\w scans at fixed \c = 45\%'
_diffrn_radiation_monochromator Confocal
_diffrn_radiation_source 'Rotating Anode'
_diffrn_radiation_type MoK\a
_diffrn_radiation_wavelength 0.71073
_diffrn_reflns_av_R_equivalents 0.0356
_diffrn_reflns_av_sigmaI/netI 0.0363
_diffrn_reflns_limit_h_max 15
_diffrn_reflns_limit_h_min -15
_diffrn_reflns_limit_k_max 13
_diffrn_reflns_limit_k_min -11
_diffrn_reflns_limit_l_max 24
_diffrn_reflns_limit_l_min -26
_diffrn_reflns_number 13813
_diffrn_reflns_theta_full 27.47
_diffrn_reflns_theta_max 27.47
_diffrn_reflns_theta_min 2.40
_exptl_absorpt_coefficient_mu 2.018
_exptl_absorpt_correction_T_max 1.0000
_exptl_absorpt_correction_T_min 0.6886
_exptl_absorpt_correction_type multi-scan
_exptl_absorpt_process_details 'CrystalClear (Rigaku Inc., 2008)'
_exptl_crystal_colour Colorless
_exptl_crystal_density_diffrn 1.672
_exptl_crystal_density_method 'not measured'
_exptl_crystal_description block
_exptl_crystal_F_000 1064
_exptl_crystal_size_max 0.26
_exptl_crystal_size_mid 0.18
_exptl_crystal_size_min 0.10
_refine_diff_density_max 0.715
_refine_diff_density_min -0.450
_refine_diff_density_rms 0.068
_refine_ls_extinction_method none
_refine_ls_goodness_of_fit_ref 1.245
_refine_ls_hydrogen_treatment constr
_refine_ls_matrix_type full
_refine_ls_number_parameters 330
_refine_ls_number_reflns 4763
_refine_ls_number_restraints 40
_refine_ls_restrained_S_all 1.245
_refine_ls_R_factor_all 0.0514
_refine_ls_R_factor_gt 0.0487
_refine_ls_shift/su_max 0.001
_refine_ls_shift/su_mean 0.000
_refine_ls_structure_factor_coef Fsqd
_refine_ls_weighting_details 'calc w=1/[\s^2^(Fo^2^)+(0.0052P)^2^+4.1516P] where P=(Fo^2^+2Fc^2^)/3'
_refine_ls_weighting_scheme calc
_refine_ls_wR_factor_gt 0.0996
_refine_ls_wR_factor_ref 0.1006
_reflns_number_gt 4542
_reflns_number_total 4763
_reflns_threshold_expression >2sigma(I)
_cod_data_source_file jo500054v_si_002.cif
_cod_data_source_block a
_cod_original_cell_volume 2087.2(8)
_cod_original_sg_symbol_H-M P2(1)/c
_cod_database_code 4029159

loop_
_symmetry_equiv_pos_as_xyz
'x, y, z'
'-x, y+1/2, -z+1/2'
'-x, -y, -z'
'x, -y-1/2, z-1/2'

loop_
_atom_site_label
_atom_site_type_symbol
_atom_site_fract_x
_atom_site_fract_y
_atom_site_fract_z
_atom_site_U_iso_or_equiv
_atom_site_adp_type
_atom_site_occupancy
_atom_site_symmetry_multiplicity
_atom_site_calc_flag
_atom_site_refinement_flags
_atom_site_disorder_assembly
_atom_site_disorder_group
Br1 Br 0.49946(5) 0.68206(4) 0.24184(3) 0.02062(13) Uani 0.7682(16) 1 d PDU A 1
Br2 Br 0.18498(16) 0.59788(18) 0.12700(10) 0.0209(4) Uani 0.2318(16) 1 d PDU A 2
F1 F 0.1971(3) 0.5383(4) 0.13643(18) 0.0286(7) Uani 0.7682(16) 1 d PDU A 1
N1 N 0.7282(2) 0.4232(3) 0.21089(14) 0.0241(5) Uani 1 1 d . . .
N2 N 0.7681(2) 0.3760(2) 0.33696(14) 0.0216(5) Uani 1 1 d . . .
N3 N 0.6610(2) 0.4805(2) 0.38776(13) 0.0207(5) Uani 1 1 d . . .
N4 N 0.5484(3) 0.5912(3) 0.43473(15) 0.0291(6) Uani 1 1 d . . .
N5 N 0.3057(3) 0.5828(3) 0.36869(15) 0.0272(6) Uani 1 1 d . . .
N6 N 0.1702(2) 0.4624(3) 0.25655(14) 0.0241(5) Uani 1 1 d . . .
N7 N 0.1001(2) 0.2587(2) 0.19631(14) 0.0229(5) Uani 1 1 d . . .
N8 N 0.0914(2) 0.2102(2) 0.07855(14) 0.0245(5) Uani 1 1 d . . .
N9 N 0.1399(3) 0.3611(3) 0.01375(14) 0.0278(6) Uani 1 1 d . . .
N10 N 0.1691(2) 0.5312(3) -0.04943(14) 0.0243(5) Uani 1 1 d . . .
N11 N 0.3830(2) 0.6385(2) 0.00808(13) 0.0208(5) Uani 1 1 d . . .
N12 N 0.5722(2) 0.5806(2) 0.12811(13) 0.0212(5) Uani 1 1 d . . .
C1 C 0.6761(3) 0.4637(3) 0.32618(16) 0.0185(5) Uani 1 1 d . A .
C2 C 0.6092(3) 0.5376(3) 0.25633(16) 0.0184(5) Uani 1 1 d D . .
C3 C 0.6368(3) 0.5109(3) 0.19966(16) 0.0201(6) Uani 1 1 d . A .
C4 C 0.7891(3) 0.3620(3) 0.27964(17) 0.0252(6) Uani 1 1 d . . .
H4 H 0.8560 0.3007 0.2891 0.030 Uiso 1 1 calc R . .
C5 C 0.7702(3) 0.4327(3) 0.46591(16) 0.0256(6) Uani 1 1 d . . .
H5A H 0.7704 0.3386 0.4655 0.038 Uiso 1 1 calc R . .
H5B H 0.7551 0.4633 0.5059 0.038 Uiso 1 1 calc R . .
H5C H 0.8580 0.4645 0.4784 0.038 Uiso 1 1 calc R . .
C6 C 0.5370(3) 0.5154(3) 0.37801(16) 0.0214(6) Uani 1 1 d . . .
C7 C 0.4142(3) 0.4696(3) 0.31565(16) 0.0215(6) Uani 1 1 d . . .
H7 H 0.4086 0.4160 0.2762 0.026 Uiso 1 1 calc R . .
C8 C 0.2978(3) 0.5060(3) 0.31329(16) 0.0212(6) Uani 1 1 d . . .
C9 C 0.4306(3) 0.6194(3) 0.42603(19) 0.0327(7) Uani 1 1 d . . .
H9 H 0.4368 0.6725 0.4658 0.039 Uiso 1 1 calc R . .
C10 C 0.0598(3) 0.4781(3) 0.26888(19) 0.0307(7) Uani 1 1 d . . .
H10A H -0.0247 0.4432 0.2234 0.046 Uiso 1 1 calc R . .
H10C H 0.0477 0.5696 0.2747 0.046 Uiso 1 1 calc R . .
H10B H 0.0829 0.4319 0.3167 0.046 Uiso 1 1 calc R . .
C11 C 0.1469(3) 0.3768(3) 0.19624(16) 0.0206(6) Uani 1 1 d . A .
C12 C 0.1632(3) 0.4162(3) 0.13755(17) 0.0207(6) Uani 1 1 d D . .
C13 C 0.1354(3) 0.3292(3) 0.07767(16) 0.0213(6) Uani 1 1 d . A .
C14 C 0.0739(3) 0.1844(3) 0.13641(17) 0.0242(6) Uani 1 1 d . . .
H14 H 0.0379 0.1019 0.1345 0.029 Uiso 1 1 calc R . .
C15 C 0.0789(5) 0.2730(4) -0.0540(2) 0.0521(12) Uani 1 1 d . . .
H15B H 0.1414 0.2016 -0.0423 0.078 Uiso 1 1 calc R . .
H15C H 0.0613 0.3193 -0.1007 0.078 Uiso 1 1 calc R . .
H15A H -0.0069 0.2394 -0.0643 0.078 Uiso 1 1 calc R . .
C16 C 0.2258(3) 0.4572(3) 0.01536(16) 0.0229(6) Uani 1 1 d . . .
C17 C 0.3597(3) 0.4658(3) 0.07746(16) 0.0228(6) Uani 1 1 d . . .
H17 H 0.3977 0.4101 0.1217 0.027 Uiso 1 1 calc R . .
C18 C 0.4374(3) 0.5621(3) 0.07169(16) 0.0191(5) Uani 1 1 d . . .
C19 C 0.2532(3) 0.6177(3) -0.04857(16) 0.0225(6) Uani 1 1 d . . .
H19 H 0.2157 0.6709 -0.0940 0.027 Uiso 1 1 calc R . .
C20 C 0.6559(3) 0.6591(3) 0.11123(17) 0.0235(6) Uani 1 1 d . . .
H20A H 0.6421 0.6311 0.0614 0.035 Uiso 1 1 calc R . .
H20C H 0.7519 0.6492 0.1540 0.035 Uiso 1 1 calc R . .
H20B H 0.6297 0.7496 0.1070 0.035 Uiso 1 1 calc R . .
F2 F 0.5324(12) 0.6375(12) 0.2471(7) 0.045(3) Uani 0.2318(16) 1 d PDU A 2

loop_
_atom_site_aniso_label
_atom_site_aniso_U_11
_atom_site_aniso_U_22
_atom_site_aniso_U_33
_atom_site_aniso_U_23
_atom_site_aniso_U_13
_atom_site_aniso_U_12
Br1 0.0214(2) 0.0166(2) 0.0248(2) 0.00423(17) 0.01345(18) 0.00365(17)
Br2 0.0196(7) 0.0192(9) 0.0248(7) 0.0021(7) 0.0128(5) 0.0026(7)
F1 0.0314(15) 0.0283(17) 0.0317(15) -0.0035(14) 0.0211(12) -0.0086(15)
N1 0.0189(12) 0.0325(14) 0.0212(12) 0.0031(10) 0.0114(10) 0.0029(10)
N2 0.0190(12) 0.0235(12) 0.0207(12) 0.0023(10) 0.0101(10) 0.0021(10)
N3 0.0150(11) 0.0298(13) 0.0162(11) 0.0009(10) 0.0080(9) 0.0010(10)
N4 0.0228(13) 0.0354(15) 0.0265(13) -0.0091(11) 0.0122(11) -0.0001(11)
N5 0.0219(12) 0.0343(15) 0.0261(13) -0.0069(11) 0.0137(11) 0.0005(11)
N6 0.0182(12) 0.0350(15) 0.0230(12) -0.0044(11) 0.0139(10) -0.0018(10)
N7 0.0189(12) 0.0290(13) 0.0208(12) 0.0020(10) 0.0110(10) -0.0005(10)
N8 0.0214(12) 0.0290(14) 0.0223(12) -0.0023(10) 0.0116(10) -0.0065(10)
N9 0.0265(13) 0.0400(15) 0.0171(12) -0.0074(11) 0.0123(11) -0.0157(12)
N10 0.0185(12) 0.0331(14) 0.0193(12) 0.0007(10) 0.0092(10) -0.0031(10)
N11 0.0174(11) 0.0253(13) 0.0186(11) 0.0032(9) 0.0095(10) 0.0001(10)
N12 0.0154(11) 0.0286(13) 0.0177(11) 0.0045(10) 0.0082(10) -0.0016(10)
C1 0.0155(12) 0.0201(14) 0.0179(13) -0.0021(10) 0.0081(11) -0.0036(10)
C2 0.0135(12) 0.0202(14) 0.0205(13) 0.0004(11) 0.0088(11) 0.0004(10)
C3 0.0131(12) 0.0265(15) 0.0171(13) 0.0018(11) 0.0062(11) -0.0021(11)
C4 0.0203(14) 0.0291(16) 0.0268(15) 0.0023(12) 0.0134(12) 0.0050(12)
C5 0.0206(14) 0.0374(18) 0.0172(14) 0.0047(12) 0.0096(12) 0.0038(13)
C6 0.0195(13) 0.0261(15) 0.0200(13) -0.0010(11) 0.0117(11) 0.0013(11)
C7 0.0188(13) 0.0263(15) 0.0206(14) -0.0046(11) 0.0117(12) -0.0024(11)
C8 0.0171(13) 0.0245(15) 0.0210(14) 0.0002(11) 0.0100(11) 0.0018(11)
C9 0.0296(17) 0.0375(19) 0.0315(17) -0.0119(14) 0.0172(14) 0.0032(14)
C10 0.0221(15) 0.045(2) 0.0317(16) -0.0066(14) 0.0191(14) -0.0022(14)
C11 0.0125(12) 0.0288(15) 0.0190(13) 0.0000(11) 0.0078(11) 0.0013(11)
C12 0.0145(12) 0.0242(14) 0.0233(14) -0.0017(11) 0.0105(11) -0.0035(11)
C13 0.0140(12) 0.0291(15) 0.0196(13) 0.0001(11) 0.0086(11) -0.0036(11)
C14 0.0214(14) 0.0253(15) 0.0252(14) 0.0008(12) 0.0125(12) -0.0035(12)
C15 0.073(3) 0.062(3) 0.0277(18) -0.0249(17) 0.0314(19) -0.048(2)
C16 0.0208(14) 0.0309(16) 0.0189(13) -0.0030(12) 0.0123(12) -0.0067(12)
C17 0.0204(14) 0.0274(15) 0.0184(13) 0.0025(11) 0.0094(11) -0.0045(12)
C18 0.0179(13) 0.0232(14) 0.0174(13) 0.0012(11) 0.0105(11) -0.0013(11)
C19 0.0196(14) 0.0290(16) 0.0162(13) 0.0035(11) 0.0083(11) 0.0028(12)
C20 0.0201(14) 0.0291(16) 0.0242(14) 0.0009(12) 0.0140(12) -0.0049(12)
F2 0.035(5) 0.049(6) 0.035(5) 0.007(4) 0.009(4) 0.019(4)

loop_
_atom_type_symbol
_atom_type_description
_atom_type_scat_dispersion_real
_atom_type_scat_dispersion_imag
_atom_type_scat_source
C C 0.0033 0.0016 'International Tables Vol C Tables 4.2.6.8 and 6.1.1.4'
H H 0.0000 0.0000 'International Tables Vol C Tables 4.2.6.8 and 6.1.1.4'
Br Br -0.2901 2.4595 'International Tables Vol C Tables 4.2.6.8 and 6.1.1.4'
F F 0.0171 0.0103 'International Tables Vol C Tables 4.2.6.8 and 6.1.1.4'
N N 0.0061 0.0033 'International Tables Vol C Tables 4.2.6.8 and 6.1.1.4'

loop_
_geom_angle_atom_site_label_1
_geom_angle_atom_site_label_2
_geom_angle_atom_site_label_3
_geom_angle
C4 N1 C3 114.9(3)
C4 N2 C1 117.5(2)
C1 N3 C6 123.8(2)
C1 N3 C5 117.6(2)
C6 N3 C5 117.2(2)
C9 N4 C6 114.6(3)
C9 N5 C8 115.6(3)
C8 N6 C11 122.1(2)
C8 N6 C10 119.1(2)
C11 N6 C10 117.1(2)
C14 N7 C11 114.5(2)
C14 N8 C13 116.6(3)
C13 N9 C16 123.8(2)
C13 N9 C15 118.8(3)
C16 N9 C15 115.8(2)
C19 N10 C16 114.4(2)
C19 N11 C18 116.4(2)
C18 N12 C3 120.3(2)
C18 N12 C20 120.5(2)
C3 N12 C20 118.6(2)
N2 C1 N3 116.3(2)
N2 C1 C2 119.0(2)
N3 C1 C2 124.6(3)
F2 C2 C3 119.9(6)
F2 C2 C1 121.8(6)
C3 C2 C1 118.0(2)
F2 C2 Br1 0.9(6)
C3 C2 Br1 119.0(2)
C1 C2 Br1 122.6(2)
N1 C3 C2 122.4(3)
N1 C3 N12 116.8(2)
C2 C3 N12 120.7(3)
N1 C4 N2 128.1(3)
N1 C4 H4 116.0
N2 C4 H4 116.0
N3 C5 H5A 109.5
N3 C5 H5B 109.5
H5A C5 H5B 109.5
N3 C5 H5C 109.5
H5A C5 H5C 109.5
H5B C5 H5C 109.5
N4 C6 C7 123.1(3)
N4 C6 N3 115.5(2)
C7 C6 N3 121.4(3)
C6 C7 C8 116.8(3)
C6 C7 H7 121.6
C8 C7 H7 121.6
N5 C8 N6 115.7(2)
N5 C8 C7 121.6(3)
N6 C8 C7 122.7(3)
N5 C9 N4 128.3(3)
N5 C9 H9 115.8
N4 C9 H9 115.8
N6 C10 H10A 109.5
N6 C10 H10C 109.5
H10A C10 H10C 109.5
N6 C10 H10B 109.5
H10A C10 H10B 109.5
H10C C10 H10B 109.5
N7 C11 C12 122.0(3)
N7 C11 N6 117.0(2)
C12 C11 N6 120.9(3)
F1 C12 C11 119.2(3)
F1 C12 C13 121.7(3)
C11 C12 C13 119.0(3)
F1 C12 Br2 8.11(18)
C11 C12 Br2 118.6(2)
C13 C12 Br2 121.0(2)
N8 C13 N9 117.0(3)
N8 C13 C12 119.1(3)
N9 C13 C12 123.7(3)
N7 C14 N8 128.7(3)
N7 C14 H14 115.7
N8 C14 H14 115.7
N9 C15 H15B 109.5
N9 C15 H15C 109.5
H15B C15 H15C 109.5
N9 C15 H15A 109.5
H15B C15 H15A 109.5
H15C C15 H15A 109.5
N10 C16 C17 123.9(3)
N10 C16 N9 115.0(2)
C17 C16 N9 120.9(3)
C16 C17 C18 116.2(3)
C16 C17 H17 121.9
C18 C17 H17 121.9
N11 C18 N12 115.9(2)
N11 C18 C17 121.2(3)
N12 C18 C17 122.8(3)
N11 C19 N10 127.9(3)
N11 C19 H19 116.0
N10 C19 H19 116.0
N12 C20 H20A 109.5
N12 C20 H20C 109.5
H20A C20 H20C 109.5
N12 C20 H20B 109.5
H20A C20 H20B 109.5
H20C C20 H20B 109.5

loop_
_geom_bond_atom_site_label_1
_geom_bond_atom_site_label_2
_geom_bond_distance
Br1 C2 1.900(3)
Br2 C12 1.936(3)
F1 C12 1.337(4)
N1 C4 1.328(4)
N1 C3 1.335(4)
N2 C4 1.331(4)
N2 C1 1.342(4)
N3 C1 1.374(3)
N3 C6 1.415(4)
N3 C5 1.472(3)
N4 C9 1.337(4)
N4 C6 1.342(4)
N5 C9 1.333(4)
N5 C8 1.344(4)
N6 C8 1.372(4)
N6 C11 1.415(4)
N6 C10 1.471(4)
N7 C14 1.328(4)
N7 C11 1.348(4)
N8 C14 1.333(4)
N8 C13 1.348(4)
N9 C13 1.374(4)
N9 C16 1.413(4)
N9 C15 1.470(4)
N10 C19 1.335(4)
N10 C16 1.342(4)
N11 C19 1.330(4)
N11 C18 1.342(3)
N12 C18 1.366(3)
N12 C3 1.413(3)
N12 C20 1.466(3)
C1 C2 1.411(4)
C2 F2 1.324(12)
C2 C3 1.392(4)
C4 H4 0.9500
C5 H5A 0.9800
C5 H5B 0.9800
C5 H5C 0.9800
C6 C7 1.379(4)
C7 C8 1.404(4)
C7 H7 0.9500
C9 H9 0.9500
C10 H10A 0.9800
C10 H10C 0.9800
C10 H10B 0.9800
C11 C12 1.376(4)
C12 C13 1.404(4)
C14 H14 0.9500
C15 H15B 0.9800
C15 H15C 0.9800
C15 H15A 0.9800
C16 C17 1.375(4)
C17 C18 1.408(4)
C17 H17 0.9500
C19 H19 0.9500
C20 H20A 0.9800
C20 H20C 0.9800
C20 H20B 0.9800

loop_
_geom_torsion_atom_site_label_1
_geom_torsion_atom_site_label_2
_geom_torsion_atom_site_label_3
_geom_torsion_atom_site_label_4
_geom_torsion
C4 N2 C1 N3 -177.0(3)
C4 N2 C1 C2 -1.3(4)
C6 N3 C1 N2 -148.5(3)
C5 N3 C1 N2 17.7(4)
C6 N3 C1 C2 36.0(4)
C5 N3 C1 C2 -157.8(3)
N2 C1 C2 F2 -170.2(7)
N3 C1 C2 F2 5.2(8)
N2 C1 C2 C3 3.4(4)
N3 C1 C2 C3 178.7(3)
N2 C1 C2 Br1 -169.8(2)
N3 C1 C2 Br1 5.6(4)
C4 N1 C3 C2 1.0(4)
C4 N1 C3 N12 178.4(3)
F2 C2 C3 N1 170.4(7)
C1 C2 C3 N1 -3.3(4)
Br1 C2 C3 N1 170.1(2)
F2 C2 C3 N12 -6.9(7)
C1 C2 C3 N12 179.4(2)
Br1 C2 C3 N12 -7.2(4)
C18 N12 C3 N1 111.0(3)
C20 N12 C3 N1 -60.6(4)
C18 N12 C3 C2 -71.5(4)
C20 N12 C3 C2 116.8(3)
C3 N1 C4 N2 1.4(5)
C1 N2 C4 N1 -1.3(5)
C9 N4 C6 C7 -0.2(5)
C9 N4 C6 N3 -177.7(3)
C1 N3 C6 N4 -145.8(3)
C5 N3 C6 N4 48.0(4)
C1 N3 C6 C7 36.6(4)
C5 N3 C6 C7 -129.6(3)
N4 C6 C7 C8 0.1(4)
N3 C6 C7 C8 177.5(3)
C9 N5 C8 N6 176.6(3)
C9 N5 C8 C7 -1.2(4)
C11 N6 C8 N5 -177.5(3)
C10 N6 C8 N5 -12.8(4)
C11 N6 C8 C7 0.2(4)
C10 N6 C8 C7 164.9(3)
C6 C7 C8 N5 0.7(4)
C6 C7 C8 N6 -177.0(3)
C8 N5 C9 N4 1.1(5)
C6 N4 C9 N5 -0.4(5)
C14 N7 C11 C12 1.1(4)
C14 N7 C11 N6 177.0(2)
C8 N6 C11 N7 115.1(3)
C10 N6 C11 N7 -49.9(4)
C8 N6 C11 C12 -69.0(4)
C10 N6 C11 C12 126.0(3)
N7 C11 C12 F1 173.4(3)
N6 C11 C12 F1 -2.3(4)
N7 C11 C12 C13 -2.6(4)
N6 C11 C12 C13 -178.3(2)
N7 C11 C12 Br2 164.2(2)
N6 C11 C12 Br2 -11.5(4)
C14 N8 C13 N9 -173.2(3)
C14 N8 C13 C12 1.7(4)
C16 N9 C13 N8 -155.9(3)
C15 N9 C13 N8 8.9(4)
C16 N9 C13 C12 29.4(5)
C15 N9 C13 C12 -165.8(3)
F1 C12 C13 N8 -174.8(3)
C11 C12 C13 N8 1.0(4)
Br2 C12 C13 N8 -165.4(2)
F1 C12 C13 N9 -0.3(5)
C11 C12 C13 N9 175.6(3)
Br2 C12 C13 N9 9.2(4)
C11 N7 C14 N8 2.1(4)
C13 N8 C14 N7 -3.5(5)
C19 N10 C16 C17 -1.4(4)
C19 N10 C16 N9 -177.2(3)
C13 N9 C16 N10 -139.7(3)
C15 N9 C16 N10 55.1(4)
C13 N9 C16 C17 44.4(5)
C15 N9 C16 C17 -120.8(4)
N10 C16 C17 C18 2.2(5)
N9 C16 C17 C18 177.7(3)
C19 N11 C18 N12 177.4(3)
C19 N11 C18 C17 -0.3(4)
C3 N12 C18 N11 175.8(3)
C20 N12 C18 N11 -12.7(4)
C3 N12 C18 C17 -6.5(4)
C20 N12 C18 C17 165.0(3)
C16 C17 C18 N11 -1.3(4)
C16 C17 C18 N12 -178.9(3)
C18 N11 C19 N10 1.3(5)
C16 N10 C19 N11 -0.5(5)
